data_1533495
loop_
_publ_author_name
'Takada, K.'
'Sasaki, T.'
'Sakurai, H.'
'Takayama-Muromachi, E.'
'Izumi, F.'
'Dilanian, R.A.'

_publ_section_title
;
 Structural difference between a superconducting sodium cobalt oxide and
 its related phase
;
_journal_name_full 'Journal of Solid State Chemistry'
_journal_page_first 372
_journal_page_last 376
_journal_volume 177
_journal_year 2004
_chemical_formula_sum 'Co H1.284 Na0.358 O2.642'
_chemical_name_systematic 'Na0.358 Co O2 (H2 O)0.642'
_space_group_IT_number 194
_symmetry_space_group_name_Hall '-P 6c 2c'
_symmetry_space_group_name_H-M 'P 63/m m c'
_cell_angle_alpha 90
_cell_angle_beta 90
_cell_angle_gamma 120
_cell_formula_units_Z 2
_cell_length_a 2.8344
_cell_length_b 2.8344
_cell_length_c 13.842
_cell_volume 96.306
_citation_journal_id_ASTM JSSCBI
_cod_data_source_file Takada_JSSCBI_2004_1835.cif
_cod_data_source_block H1.284Co1Na0.358O2.642
_cod_original_cell_volume 96.30564
_cod_original_formula_sum 'H1.284 Co1 Na0.358 O2.642'
_cod_database_code 1533495

loop_
_symmetry_equiv_pos_as_xyz
x,y,z
x-y,x,z+1/2
-y,x-y,z
-x,-y,z+1/2
-x+y,-x,z
y,-x+y,z+1/2
-y,-x,-z+1/2
x-y,-y,-z
x,x-y,-z+1/2
y,x,-z
-x+y,y,-z+1/2
-x,-x+y,-z
-x,-y,-z
-x+y,-x,-z-1/2
y,-x+y,-z
x,y,-z-1/2
x-y,x,-z
-y,x-y,-z-1/2
y,x,z-1/2
-x+y,y,z
-x,-x+y,z-1/2
-y,-x,z
x-y,-y,z-1/2
x,x-y,z

loop_
_atom_site_label
_atom_site_type_symbol
_atom_site_fract_x
_atom_site_fract_y
_atom_site_fract_z
_atom_site_occupancy
_atom_site_U_iso_or_equiv
Na1 Na+1 0.3333 0.6667 0.25 0.358 0.0
O2 O-2 0.175 0.35 0.25 0.214 0.0
O1 O-2 0.3333 0.6667 0.0666 1 0.0
Co1 Co+3 0 0 0 1 0.0
